data_7008389
loop_
_publ_author_name
'Sanz Miguel, Pablo J.'
'Lippert, Bernhard'

_publ_section_title
;
 Cationic tetrakis(nucleobase)complexes of PtII as metalloligands and
 potential building blocks for molecular architectures.
;
_journal_issue 9
_journal_name_full 'Dalton transactions (Cambridge, England : 2003)'
_journal_page_first 1679
_journal_page_last 1686
_journal_paper_doi 10.1039/b502251g
_journal_year 2005
_chemical_formula_moiety 'C24 H38 Cl3 Cu1.50 N18 O29 Pt'
_chemical_formula_sum 'C24 H38 Cl3 Cu1.5 N18 O29 Pt'
_chemical_formula_weight 1439.47
_space_group_IT_number 2
_symmetry_cell_setting triclinic
_symmetry_space_group_name_Hall '-P 1'
_symmetry_space_group_name_H-M 'P -1'
_audit_creation_date 2005-03-11T10:42:38-00:00
_audit_creation_method 'WinGX routine CIF_UPDATE'
_cell_angle_alpha 89.50(3)
_cell_angle_beta 75.92(3)
_cell_angle_gamma 87.81(3)
_cell_formula_units_Z 2
_cell_length_a 11.211(2)
_cell_length_b 11.605(2)
_cell_length_c 18.442(4)
_cell_measurement_temperature 293(2)
_cell_measurement_theta_max 27
_cell_measurement_theta_min 3
_cell_volume 2325.6(8)
_computing_structure_refinement 'SHELXL-97 (Sheldrick, 1997)'
_computing_structure_solution 'SHELXS-97 (Sheldrick, 1990)'
_diffrn_measured_fraction_theta_full 0.928
_diffrn_measured_fraction_theta_max 0.928
_diffrn_radiation_type MoK\a
_diffrn_radiation_wavelength 0.71073
_diffrn_reflns_av_R_equivalents 0
_diffrn_reflns_limit_h_max 14
_diffrn_reflns_limit_h_min 0
_diffrn_reflns_limit_k_max 15
_diffrn_reflns_limit_k_min -14
_diffrn_reflns_limit_l_max 23
_diffrn_reflns_limit_l_min -22
_diffrn_reflns_number 9909
_diffrn_reflns_theta_full 27.5
_diffrn_reflns_theta_max 27.5
_diffrn_reflns_theta_min 2.28
_exptl_absorpt_coefficient_mu 3.973
_exptl_absorpt_correction_T_max 0.8261
_exptl_absorpt_correction_T_min 0.6921
_exptl_absorpt_correction_type none
_exptl_crystal_colour yellow
_exptl_crystal_density_diffrn 2.056
_exptl_crystal_density_method 'not measured'
_exptl_crystal_description prisms
_exptl_crystal_F_000 1425
_exptl_crystal_size_max 0.1
_exptl_crystal_size_mid 0.05
_exptl_crystal_size_min 0.05
_refine_diff_density_max 1.968
_refine_diff_density_min -1.058
_refine_ls_extinction_method none
_refine_ls_goodness_of_fit_ref 0.926
_refine_ls_hydrogen_treatment mixed
_refine_ls_matrix_type full
_refine_ls_number_parameters 681
_refine_ls_number_reflns 9909
_refine_ls_number_restraints 0
_refine_ls_restrained_S_all 0.926
_refine_ls_R_factor_gt 0.0534
_refine_ls_shift/su_max 0.001
_refine_ls_structure_factor_coef Fsqd
_refine_ls_weighting_details 'calc w=1/[\s^2^(Fo^2^)+(0.0733P)^2^+0.0000P] where P=(Fo^2^+2Fc^2^)/3'
_refine_ls_weighting_scheme calc
_refine_ls_wR_factor_ref 0.1354
_reflns_number_gt 5780
_reflns_number_total 9909
_reflns_threshold_expression >2sigma(I)
_cod_data_source_file b502251g.txt
_cod_data_source_block 1
_cod_original_cell_volume 2325.5(8)
_cod_original_sg_symbol_H-M P-1
_cod_original_formula_sum 'C24 H38 Cl3 Cu1.50 N18 O29 Pt'
_cod_database_code 7008389

loop_
_symmetry_equiv_pos_as_xyz
'x, y, z'
'-x, -y, -z'

loop_
_atom_site_label
_atom_site_type_symbol
_atom_site_fract_x
_atom_site_fract_y
_atom_site_fract_z
_atom_site_U_iso_or_equiv
_atom_site_adp_type
_atom_site_occupancy
_atom_site_calc_flag
_atom_site_refinement_flags
_atom_site_disorder_group
_atom_site_disorder_assembly
Pt1 Pt 0.92919(3) 0.50561(3) 0.717637(18) 0.03296(12) Uani 1 d . . .
Cu1 Cu 0.88611(8) 0.52245(7) 0.87283(5) 0.0327(2) Uani 1 d . . .
O1 O 0.8662(6) 0.5387(6) 0.9989(3) 0.0615(17) Uani 1 d . . .
N1A N 1.1172(6) 0.2374(5) 0.8716(4) 0.0435(18) Uani 1 d . . .
H1 H 1.0874 0.2207 0.9178 0.052 Uiso 1 calc R . .
C2A C 1.2221(8) 0.1824(7) 0.8363(6) 0.055(3) Uani 1 d . . .
H2 H 1.2536 0.1255 0.863 0.066 Uiso 1 calc R . .
N3A N 1.2840(6) 0.2012(6) 0.7682(4) 0.0510(19) Uani 1 d . . .
C4A C 1.2257(7) 0.2837(7) 0.7347(5) 0.047(2) Uani 1 d . . .
C5A C 1.1140(7) 0.3401(7) 0.7655(5) 0.043(2) Uani 1 d . . .
C6A C 1.0537(7) 0.3181(6) 0.8399(5) 0.038(2) Uani 1 d . . .
O6A O 0.9538(5) 0.3634(4) 0.8784(3) 0.0393(13) Uani 1 d . . .
N7A N 1.0868(6) 0.4153(5) 0.7125(4) 0.0386(16) Uani 1 d . . .
C8A C 1.1812(7) 0.4046(7) 0.6539(5) 0.044(2) Uani 1 d . . .
H3 H 1.1881 0.4465 0.6099 0.053 Uiso 1 calc R . .
N9A N 1.2655(6) 0.3268(6) 0.6651(4) 0.0490(19) Uani 1 d . . .
C9A C 1.3875(8) 0.3016(9) 0.6120(6) 0.069(3) Uani 1 d . . .
H4 H 1.4321 0.243 0.6327 0.104 Uiso 1 calc R . .
H5 H 1.4337 0.3705 0.6038 0.104 Uiso 1 calc R . .
H6 H 1.3751 0.2752 0.5653 0.104 Uiso 1 calc R . .
N1B N 1.1801(6) 0.7303(6) 0.8490(4) 0.0461(18) Uani 1 d . . .
H7 H 1.191 0.7165 0.8929 0.055 Uiso 1 calc R . .
C2B C 1.2411(8) 0.8160(8) 0.8103(6) 0.055(2) Uani 1 d . . .
H8 H 1.2967 0.8529 0.8315 0.066 Uiso 1 calc R . .
N3B N 1.2295(7) 0.8531(6) 0.7446(5) 0.059(2) Uani 1 d . . .
C4B C 1.1492(8) 0.7900(7) 0.7188(5) 0.049(2) Uani 1 d . . .
C5B C 1.0884(7) 0.6951(6) 0.7522(5) 0.0365(19) Uani 1 d . . .
C6B C 1.1006(7) 0.6619(7) 0.8236(5) 0.038(2) Uani 1 d . . .
O6B O 1.0499(4) 0.5818(4) 0.8656(3) 0.0381(13) Uani 1 d . . .
N7B N 1.0202(6) 0.6532(5) 0.7069(4) 0.0382(16) Uani 1 d . . .
C8B C 1.0361(8) 0.7247(8) 0.6484(5) 0.055(2) Uani 1 d . . .
H9 H 0.9992 0.7176 0.6088 0.065 Uiso 1 calc R . .
N9B N 1.1129(7) 0.8085(6) 0.6546(4) 0.056(2) Uani 1 d . . .
C9B C 1.1529(12) 0.9033(9) 0.5992(6) 0.094(4) Uani 1 d . . .
H10 H 1.2083 0.9512 0.6165 0.141 Uiso 1 calc R . .
H11 H 1.0821 0.9489 0.5941 0.141 Uiso 1 calc R . .
H12 H 1.1938 0.8704 0.5517 0.141 Uiso 1 calc R . .
N1C N 0.6744(6) 0.8211(5) 0.8616(4) 0.0387(16) Uani 1 d . . .
H13 H 0.6836 0.8511 0.9023 0.046 Uiso 1 calc R . .
C2C C 0.5915(7) 0.8713(7) 0.8293(6) 0.046(2) Uani 1 d . . .
H14 H 0.5502 0.9374 0.8522 0.056 Uiso 1 calc R . .
N3C N 0.5627(6) 0.8373(6) 0.7694(4) 0.0480(19) Uani 1 d . . .
C4C C 0.6316(7) 0.7421(7) 0.7400(5) 0.041(2) Uani 1 d . . .
C5C C 0.7241(7) 0.6881(6) 0.7661(5) 0.0349(19) Uani 1 d . . .
C6C C 0.7468(7) 0.7238(6) 0.8341(5) 0.0331(19) Uani 1 d . . .
O6C O 0.8200(5) 0.6817(4) 0.8705(3) 0.0367(13) Uani 1 d . . .
N7C N 0.7713(5) 0.5966(6) 0.7193(4) 0.0373(16) Uani 1 d . . .
C8C C 0.7093(7) 0.5947(8) 0.6671(5) 0.044(2) Uani 1 d . . .
H15 H 0.7233 0.5415 0.6282 0.053 Uiso 1 calc R . .
N9C N 0.6214(6) 0.6820(6) 0.6782(4) 0.0454(18) Uani 1 d . . .
C9C C 0.5327(9) 0.7012(10) 0.6319(6) 0.070(3) Uani 1 d . . .
H16 H 0.4802 0.7673 0.6501 0.104 Uiso 1 calc R . .
H17 H 0.4836 0.6346 0.6343 0.104 Uiso 1 calc R . .
H18 H 0.5762 0.7141 0.581 0.104 Uiso 1 calc R . .
N1 N 0.5947(5) 0.3127(5) 0.8944(4) 0.0349(15) Uani 1 d . . .
H19 H 0.5579 0.3365 0.9385 0.042 Uiso 1 calc R . .
C2 C 0.5534(7) 0.2164(7) 0.8684(5) 0.041(2) Uani 1 d . . .
H20 H 0.4851 0.1829 0.8991 0.049 Uiso 1 calc R . .
N3 N 0.6008(6) 0.1672(6) 0.8047(4) 0.0407(17) Uani 1 d . . .
C4 C 0.6978(7) 0.2258(7) 0.7658(4) 0.0373(19) Uani 1 d . . .
C5 C 0.7445(6) 0.3256(6) 0.7844(4) 0.0304(17) Uani 1 d . . .
C6 C 0.6911(6) 0.3740(6) 0.8548(5) 0.0329(18) Uani 1 d . . .
O6 O 0.7208(4) 0.4646(4) 0.8843(3) 0.0345(12) Uani 1 d . . .
N7 N 0.8380(5) 0.3584(5) 0.7270(4) 0.0353(16) Uani 1 d . . .
C8 C 0.8518(8) 0.2779(7) 0.6741(5) 0.048(2) Uani 1 d . . .
H21 H 0.9109 0.2779 0.6289 0.058 Uiso 1 calc R . .
N9 N 0.7666(7) 0.1954(6) 0.6958(4) 0.0509(19) Uani 1 d . . .
C9 C 0.7533(12) 0.0940(10) 0.6511(7) 0.102(5) Uani 1 d . . .
H22 H 0.8129 0.0956 0.6039 0.154 Uiso 1 calc R . .
H23 H 0.672 0.0956 0.6428 0.154 Uiso 1 calc R . .
H24 H 0.7663 0.0248 0.6775 0.154 Uiso 1 calc R . .
Cl1 Cl 0.3972(2) 0.4954(2) 0.80453(14) 0.0559(6) Uani 1 d . . .
O11 O 0.5018(6) 0.4316(7) 0.7636(4) 0.089(3) Uani 1 d . . .
O12 O 0.3208(5) 0.5283(6) 0.7559(4) 0.0658(19) Uani 1 d . . .
O13 O 0.3300(6) 0.4303(6) 0.8660(4) 0.074(2) Uani 1 d . . .
O14 O 0.4386(7) 0.5968(7) 0.8334(4) 0.085(2) Uani 1 d . . .
Cl2 Cl 0.8470(4) 0.8115(3) 0.5050(2) 0.1012(11) Uani 1 d . . .
O21 O 0.8060(14) 0.8538(12) 0.5745(10) 0.243(10) Uani 1 d . . .
O23 O 0.9671(9) 0.8261(12) 0.4799(7) 0.174(6) Uani 1 d . . .
O1W O 0.4762(5) 0.3746(5) 1.0371(3) 0.0444(14) Uani 1 d . . .
O6W O 1.2298(6) 0.7239(5) 0.9878(3) 0.0613(17) Uani 1 d . . .
O1N O 0.6814(6) 0.8894(6) 1.0031(4) 0.0617(18) Uani 1 d . . .
Cl4 Cl 1.6898(5) 0.3706(7) 0.5063(4) 0.170(2) Uani 1 d . . .
N1N N 0.6727(7) 0.9965(7) 1.0124(5) 0.060(2) Uani 1 d . . .
O2N O 0.6738(8) 1.0414(7) 1.0713(5) 0.085(2) Uani 1 d . . .
O2W O 1.4396(9) 0.0213(7) 0.6807(4) 0.105(3) Uani 1 d . . .
O4W O 1.0481(8) 0.1936(8) 1.0221(4) 0.105(3) Uani 1 d . . .
O3N O 0.6794(15) 1.0581(8) 0.9574(7) 0.186(7) Uani 1 d . . .
O41 O 1.6784(14) 0.3373(17) 0.5782(8) 0.238(9) Uani 1 d . . .
O24 O 0.8235(16) 0.6923(9) 0.5118(8) 0.210(7) Uani 1 d . . .
O22 O 0.7785(17) 0.8621(14) 0.4664(12) 0.291(13) Uani 1 d . . .
O42 O 1.6441(16) 0.300(2) 0.4665(12) 0.347(17) Uani 1 d . . .
O43 O 1.633(2) 0.4851(17) 0.5102(12) 0.323(14) Uani 1 d . . .
O6N O 1.0757(10) 0.0764(7) 1.1855(10) 0.223(9) Uani 1 d . . .
O3W O 1.5538(13) 0.0068(15) 0.5406(7) 0.204(6) Uani 1 d . . .
O5N O 1.077(2) -0.1050(9) 1.1917(14) 0.333(16) Uani 1 d . . .
O4N O 1.056(3) -0.019(2) 1.2303(12) 0.42(2) Uani 1 d . . .
O5W O 0.9891(13) -0.0081(12) 1.0754(18) 0.47(3) Uani 1 d . . .
O44 O 1.8075(17) 0.385(2) 0.4776(17) 0.412(19) Uani 1 d . . .
N2N N 1.0573(7) -0.0169(8) 1.1815(4) 0.046(2) Uiso 1 d . . .
Cu2 Cu 2 0.5 0.5 0.737(13) Uiso 1 d S . .

loop_
_atom_site_aniso_label
_atom_site_aniso_U_11
_atom_site_aniso_U_22
_atom_site_aniso_U_33
_atom_site_aniso_U_23
_atom_site_aniso_U_13
_atom_site_aniso_U_12
Pt1 0.03131(18) 0.03218(18) 0.0367(2) 0.00528(13) -0.01058(13) -0.00345(11)
Cu1 0.0341(5) 0.0274(5) 0.0388(6) 0.0039(4) -0.0128(4) -0.0046(4)
O1 0.062(4) 0.089(5) 0.041(4) 0.002(3) -0.028(3) -0.003(3)
N1A 0.041(4) 0.037(4) 0.054(5) 0.012(4) -0.014(4) -0.005(3)
C2A 0.046(6) 0.040(5) 0.084(8) 0.017(5) -0.029(6) -0.001(4)
N3A 0.045(4) 0.053(5) 0.053(5) 0.011(4) -0.011(4) -0.001(3)
C4A 0.038(5) 0.045(5) 0.061(7) 0.010(5) -0.020(5) -0.008(4)
C5A 0.041(5) 0.031(5) 0.057(6) 0.008(4) -0.014(4) -0.001(4)
C6A 0.039(5) 0.027(4) 0.051(6) 0.003(4) -0.015(4) -0.008(4)
O6A 0.041(3) 0.035(3) 0.045(3) 0.006(3) -0.015(3) -0.005(2)
N7A 0.038(4) 0.032(4) 0.049(4) 0.007(3) -0.017(4) -0.002(3)
C8A 0.038(5) 0.056(6) 0.036(5) 0.005(4) -0.006(4) 0.001(4)
N9A 0.034(4) 0.062(5) 0.050(5) -0.001(4) -0.010(4) 0.010(3)
C9A 0.049(6) 0.089(8) 0.064(7) 0.006(6) -0.005(5) 0.011(5)
N1B 0.050(4) 0.043(4) 0.047(5) 0.007(4) -0.014(4) -0.013(3)
C2B 0.056(6) 0.051(6) 0.059(7) -0.008(5) -0.016(5) -0.020(5)
N3B 0.073(5) 0.045(5) 0.060(6) 0.006(4) -0.016(4) -0.032(4)
C4B 0.057(6) 0.040(5) 0.056(6) 0.007(5) -0.022(5) -0.011(4)
C5B 0.039(4) 0.027(4) 0.046(5) 0.005(4) -0.015(4) -0.007(3)
C6B 0.035(4) 0.034(5) 0.045(5) -0.004(4) -0.010(4) -0.007(4)
O6B 0.037(3) 0.035(3) 0.045(4) 0.011(3) -0.015(3) -0.008(2)
N7B 0.044(4) 0.031(4) 0.038(4) 0.009(3) -0.007(3) -0.010(3)
C8B 0.064(6) 0.054(6) 0.047(6) 0.014(5) -0.016(5) -0.014(5)
N9B 0.070(5) 0.045(5) 0.053(5) 0.020(4) -0.014(4) -0.026(4)
C9B 0.152(12) 0.060(7) 0.079(8) 0.049(6) -0.039(8) -0.047(7)
N1C 0.040(4) 0.027(4) 0.048(4) 0.004(3) -0.010(3) -0.006(3)
C2C 0.040(5) 0.033(5) 0.065(7) 0.005(5) -0.011(5) -0.001(4)
N3C 0.040(4) 0.048(5) 0.057(5) 0.010(4) -0.014(4) 0.007(3)
C4C 0.036(5) 0.043(5) 0.045(6) 0.009(4) -0.012(4) -0.002(4)
C5C 0.028(4) 0.032(4) 0.044(5) 0.005(4) -0.008(4) -0.005(3)
C6C 0.031(4) 0.026(4) 0.041(5) 0.006(4) -0.004(4) -0.011(3)
O6C 0.040(3) 0.027(3) 0.046(4) 0.003(3) -0.016(3) -0.002(2)
N7C 0.030(3) 0.042(4) 0.041(4) 0.008(3) -0.012(3) 0.001(3)
C8C 0.030(4) 0.061(6) 0.043(5) 0.002(4) -0.015(4) 0.008(4)
N9C 0.039(4) 0.061(5) 0.039(4) 0.005(4) -0.015(3) 0.007(3)
C9C 0.056(6) 0.102(9) 0.059(7) 0.003(6) -0.033(5) 0.019(6)
N1 0.040(4) 0.029(4) 0.036(4) 0.004(3) -0.011(3) -0.002(3)
C2 0.041(5) 0.029(5) 0.056(6) 0.007(4) -0.016(4) -0.010(4)
N3 0.043(4) 0.036(4) 0.044(5) -0.003(3) -0.011(3) -0.007(3)
C4 0.043(5) 0.038(5) 0.034(5) 0.001(4) -0.012(4) -0.009(4)
C5 0.031(4) 0.027(4) 0.033(5) 0.000(4) -0.008(4) 0.001(3)
C6 0.030(4) 0.024(4) 0.048(5) 0.006(4) -0.015(4) -0.002(3)
O6 0.036(3) 0.028(3) 0.039(3) 0.000(2) -0.010(2) -0.002(2)
N7 0.031(4) 0.036(4) 0.039(4) 0.002(3) -0.008(3) -0.007(3)
C8 0.050(5) 0.048(5) 0.045(6) -0.016(5) -0.007(4) -0.008(4)
N9 0.064(5) 0.038(4) 0.048(5) -0.013(4) -0.005(4) -0.013(4)
C9 0.124(11) 0.075(8) 0.091(9) -0.047(7) 0.017(8) -0.053(7)
Cl1 0.0436(13) 0.0712(17) 0.0550(15) 0.0096(13) -0.0160(11) -0.0039(11)
O11 0.047(4) 0.125(7) 0.080(5) 0.023(5) 0.004(4) 0.031(4)
O12 0.049(4) 0.076(5) 0.081(5) -0.011(4) -0.035(4) 0.010(3)
O13 0.058(4) 0.086(5) 0.068(5) 0.023(4) 0.003(4) -0.016(4)
O14 0.097(5) 0.101(6) 0.074(5) 0.021(4) -0.045(4) -0.055(5)
Cl2 0.115(3) 0.085(3) 0.107(3) 0.004(2) -0.035(2) 0.007(2)
O21 0.211(14) 0.182(13) 0.278(18) -0.190(14) 0.064(13) -0.037(11)
O23 0.066(7) 0.252(15) 0.172(12) -0.028(10) 0.033(7) 0.014(7)
O1W 0.044(3) 0.046(3) 0.041(3) -0.002(3) -0.006(3) 0.002(3)
O6W 0.080(4) 0.056(4) 0.055(4) 0.017(3) -0.028(3) -0.022(3)
O1N 0.083(5) 0.044(4) 0.057(4) 0.004(3) -0.014(3) -0.007(3)
Cl4 0.122(4) 0.238(7) 0.144(5) -0.006(5) -0.021(3) -0.025(4)
N1N 0.074(5) 0.043(5) 0.069(6) 0.006(5) -0.033(5) 0.009(4)
O2N 0.117(6) 0.075(5) 0.074(6) -0.034(5) -0.049(5) 0.018(4)
O2W 0.156(8) 0.068(5) 0.068(5) 0.007(4) 0.012(5) 0.002(5)
O4W 0.097(6) 0.158(9) 0.056(5) 0.016(5) -0.017(4) 0.029(6)
O3N 0.41(2) 0.055(6) 0.142(10) 0.005(6) -0.172(12) 0.037(9)
O41 0.207(15) 0.39(3) 0.114(11) 0.146(14) -0.037(10) -0.054(15)
O24 0.325(19) 0.063(7) 0.196(13) 0.020(7) 0.016(12) 0.046(9)
O22 0.34(2) 0.219(15) 0.44(3) 0.248(18) -0.34(2) -0.161(15)
O42 0.237(17) 0.47(3) 0.42(3) -0.36(3) -0.26(2) 0.170(19)
O43 0.40(3) 0.218(18) 0.32(3) -0.023(17) -0.05(2) 0.20(2)
O6N 0.110(8) 0.029(5) 0.45(2) -0.018(9) 0.097(11) -0.018(5)
O3W 0.177(13) 0.283(18) 0.133(11) -0.014(11) -0.006(9) 0.039(12)
O5N 0.57(3) 0.040(6) 0.59(4) 0.033(12) -0.54(3) -0.010(11)
O4N 0.67(5) 0.24(2) 0.26(2) 0.010(18) -0.02(2) 0.38(3)
O5W 0.143(11) 0.129(11) 1.13(7) 0.33(2) -0.14(2) -0.068(9)
O44 0.125(14) 0.44(4) 0.59(5) -0.06(3) 0.08(2) -0.081(18)

loop_
_atom_type_symbol
_atom_type_description
_atom_type_scat_dispersion_real
_atom_type_scat_dispersion_imag
_atom_type_scat_source
C C 0.0033 0.0016 'International Tables Vol C Tables 4.2.6.8 and 6.1.1.4'
H H 0 0 'International Tables Vol C Tables 4.2.6.8 and 6.1.1.4'
N N 0.0061 0.0033 'International Tables Vol C Tables 4.2.6.8 and 6.1.1.4'
O O 0.0106 0.006 'International Tables Vol C Tables 4.2.6.8 and 6.1.1.4'
Cl Cl 0.1484 0.1585 'International Tables Vol C Tables 4.2.6.8 and 6.1.1.4'
Cu Cu 0.3201 1.2651 'International Tables Vol C Tables 4.2.6.8 and 6.1.1.4'
Pt Pt -1.7033 8.3905 'International Tables Vol C Tables 4.2.6.8 and 6.1.1.4'

loop_
_geom_angle_atom_site_label_1
_geom_angle_atom_site_label_2
_geom_angle_atom_site_label_3
_geom_angle
_geom_angle_site_symmetry_1
_geom_angle_site_symmetry_3
_geom_angle_publ_flag
N7A Pt1 N7 90.2(2) . . ?
N7A Pt1 N7B 90.1(3) . . ?
N7 Pt1 N7B 179.2(3) . . ?
N7A Pt1 N7C 178.2(3) . . ?
N7 Pt1 N7C 89.9(3) . . ?
N7B Pt1 N7C 89.8(3) . . ?
N7A Pt1 Cu1 90.8(2) . . ?
N7 Pt1 Cu1 91.01(19) . . ?
N7B Pt1 Cu1 89.7(2) . . ?
N7C Pt1 Cu1 91.0(2) . . ?
O6 Cu1 O6B 177.7(2) . . ?
O6 Cu1 O6C 90.0(2) . . ?
O6B Cu1 O6C 89.6(2) . . ?
O6 Cu1 O6A 90.7(2) . . ?
O6B Cu1 O6A 89.6(2) . . ?
O6C Cu1 O6A 178.1(2) . . ?
O6 Cu1 O1 93.9(2) . . ?
O6B Cu1 O1 83.9(2) . . ?
O6C Cu1 O1 89.9(2) . . ?
O6A Cu1 O1 88.4(2) . . ?
O6 Cu1 Pt1 90.36(16) . . ?
O6B Cu1 Pt1 91.86(16) . . ?
O6C Cu1 Pt1 90.93(16) . . ?
O6A Cu1 Pt1 90.81(16) . . ?
O1 Cu1 Pt1 175.68(16) . . ?
C2A N1A C6A 125.1(8) . . ?
C2A N1A H1 117.5 . . ?
C6A N1A H1 117.5 . . ?
N3A C2A N1A 126.0(8) . . ?
N3A C2A H2 117 . . ?
N1A C2A H2 117 . . ?
C2A N3A C4A 111.0(7) . . ?
N9A C4A N3A 126.9(8) . . ?
N9A C4A C5A 106.3(8) . . ?
N3A C4A C5A 126.8(9) . . ?
C4A C5A N7A 108.3(7) . . ?
C4A C5A C6A 119.3(8) . . ?
N7A C5A C6A 132.3(7) . . ?
O6A C6A N1A 119.7(8) . . ?
O6A C6A C5A 128.6(7) . . ?
N1A C6A C5A 111.7(7) . . ?
C6A O6A Cu1 128.4(5) . . ?
C8A N7A C5A 105.3(6) . . ?
C8A N7A Pt1 126.6(6) . . ?
C5A N7A Pt1 127.6(5) . . ?
N7A C8A N9A 112.1(7) . . ?
N7A C8A H3 124 . . ?
N9A C8A H3 124 . . ?
C8A N9A C4A 107.9(7) . . ?
C8A N9A C9A 125.1(8) . . ?
C4A N9A C9A 126.7(8) . . ?
N9A C9A H4 109.5 . . ?
N9A C9A H5 109.5 . . ?
H4 C9A H5 109.5 . . ?
N9A C9A H6 109.5 . . ?
H4 C9A H6 109.5 . . ?
H5 C9A H6 109.5 . . ?
C2B N1B C6B 124.6(8) . . ?
C2B N1B H7 117.7 . . ?
C6B N1B H7 117.7 . . ?
N3B C2B N1B 125.5(8) . . ?
N3B C2B H8 117.2 . . ?
N1B C2B H8 117.2 . . ?
C2B N3B C4B 111.4(7) . . ?
N9B C4B N3B 126.3(8) . . ?
N9B C4B C5B 106.4(8) . . ?
N3B C4B C5B 127.3(9) . . ?
N7B C5B C4B 109.1(7) . . ?
N7B C5B C6B 132.0(7) . . ?
C4B C5B C6B 118.8(8) . . ?
O6B C6B N1B 118.3(8) . . ?
O6B C6B C5B 129.6(7) . . ?
N1B C6B C5B 112.2(7) . . ?
C6B O6B Cu1 127.2(5) . . ?
C8B N7B C5B 105.7(7) . . ?
C8B N7B Pt1 125.7(6) . . ?
C5B N7B Pt1 128.2(5) . . ?
N7B C8B N9B 110.9(8) . . ?
N7B C8B H9 124.5 . . ?
N9B C8B H9 124.5 . . ?
C8B N9B C4B 107.7(7) . . ?
C8B N9B C9B 125.8(9) . . ?
C4B N9B C9B 126.5(8) . . ?
N9B C9B H10 109.5 . . ?
N9B C9B H11 109.5 . . ?
H10 C9B H11 109.5 . . ?
N9B C9B H12 109.5 . . ?
H10 C9B H12 109.5 . . ?
H11 C9B H12 109.5 . . ?
C2C N1C C6C 124.6(8) . . ?
C2C N1C H13 117.7 . . ?
C6C N1C H13 117.7 . . ?
N3C C2C N1C 126.6(8) . . ?
N3C C2C H14 116.7 . . ?
N1C C2C H14 116.7 . . ?
C2C N3C C4C 111.2(7) . . ?
N3C C4C N9C 126.1(8) . . ?
N3C C4C C5C 126.9(8) . . ?
N9C C4C C5C 107.0(7) . . ?
C4C C5C N7C 108.1(7) . . ?
C4C C5C C6C 119.7(7) . . ?
N7C C5C C6C 131.9(7) . . ?
O6C C6C N1C 119.2(7) . . ?
O6C C6C C5C 130.1(7) . . ?
N1C C6C C5C 110.7(7) . . ?
C6C O6C Cu1 129.7(5) . . ?
C8C N7C C5C 107.5(7) . . ?
C8C N7C Pt1 125.6(6) . . ?
C5C N7C Pt1 125.6(5) . . ?
N7C C8C N9C 110.3(8) . . ?
N7C C8C H15 124.9 . . ?
N9C C8C H15 124.9 . . ?
C8C N9C C4C 107.1(7) . . ?
C8C N9C C9C 124.2(8) . . ?
C4C N9C C9C 128.6(7) . . ?
N9C C9C H16 109.5 . . ?
N9C C9C H17 109.5 . . ?
H16 C9C H17 109.5 . . ?
N9C C9C H18 109.5 . . ?
H16 C9C H18 109.5 . . ?
H17 C9C H18 109.5 . . ?
C2 N1 C6 124.1(7) . . ?
C2 N1 H19 118 . . ?
C6 N1 H19 118 . . ?
N3 C2 N1 125.7(7) . . ?
N3 C2 H20 117.1 . . ?
N1 C2 H20 117.1 . . ?
C2 N3 C4 110.7(7) . . ?
N3 C4 C5 129.0(7) . . ?
N3 C4 N9 124.4(7) . . ?
C5 C4 N9 106.5(7) . . ?
N7 C5 C4 109.5(7) . . ?
N7 C5 C6 132.6(7) . . ?
C4 C5 C6 117.9(7) . . ?
O6 C6 N1 118.8(7) . . ?
O6 C6 C5 128.6(7) . . ?
N1 C6 C5 112.6(7) . . ?
C6 O6 Cu1 127.4(4) . . ?
C8 N7 C5 106.7(6) . . ?
C8 N7 Pt1 125.6(5) . . ?
C5 N7 Pt1 127.5(5) . . ?
N7 C8 N9 110.2(7) . . ?
N7 C8 H21 124.9 . . ?
N9 C8 H21 124.9 . . ?
C8 N9 C4 107.0(7) . . ?
C8 N9 C9 125.3(7) . . ?
C4 N9 C9 127.7(7) . . ?
N9 C9 H22 109.5 . . ?
N9 C9 H23 109.5 . . ?
H22 C9 H23 109.5 . . ?
N9 C9 H24 109.5 . . ?
H22 C9 H24 109.5 . . ?
H23 C9 H24 109.5 . . ?
O11 Cl1 O12 109.2(5) . . ?
O11 Cl1 O13 111.3(5) . . ?
O12 Cl1 O13 110.4(4) . . ?
O11 Cl1 O14 108.2(5) . . ?
O12 Cl1 O14 109.3(4) . . ?
O13 Cl1 O14 108.3(5) . . ?
O22 Cl2 O23 115.1(11) . . ?
O22 Cl2 O21 105.2(13) . . ?
O23 Cl2 O21 110.8(9) . . ?
O22 Cl2 O24 110.3(10) . . ?
O23 Cl2 O24 110.0(9) . . ?
O21 Cl2 O24 104.9(9) . . ?
O42 Cl4 O44 111.6(16) . . ?
O42 Cl4 O41 114.3(16) . . ?
O44 Cl4 O41 106.7(17) . . ?
O42 Cl4 O43 112.7(15) . . ?
O44 Cl4 O43 105.4(18) . . ?
O41 Cl4 O43 105.6(13) . . ?
O2N N1N O3N 118.5(9) . . ?
O2N N1N O1N 122.6(9) . . ?
O3N N1N O1N 118.2(10) . . ?
N2N O6N O4N 40.9(12) . . ?
N2N O5N O4N 45.7(10) . . ?
N2N O4N O5N 58.0(17) . . ?
N2N O4N O6N 54.5(15) . . ?
O5N O4N O6N 109(2) . . ?
O4N N2N O5N 76.2(17) . . ?
O4N N2N O6N 85(2) . . ?
O5N N2N O6N 150.5(15) . . ?

loop_
_geom_bond_atom_site_label_1
_geom_bond_atom_site_label_2
_geom_bond_distance
_geom_bond_site_symmetry_2
_geom_bond_publ_flag
Pt1 N7A 2.002(6) . ?
Pt1 N7 2.009(6) . ?
Pt1 N7B 2.010(6) . ?
Pt1 N7C 2.020(6) . ?
Pt1 Cu1 2.7915(12) . ?
Cu1 O6 1.958(5) . ?
Cu1 O6B 1.960(5) . ?
Cu1 O6C 1.969(5) . ?
Cu1 O6A 1.980(5) . ?
Cu1 O1 2.291(6) . ?
N1A C2A 1.338(11) . ?
N1A C6A 1.366(10) . ?
N1A H1 0.86 . ?
C2A N3A 1.300(11) . ?
C2A H2 0.93 . ?
N3A C4A 1.365(11) . ?
C4A N9A 1.351(11) . ?
C4A C5A 1.384(11) . ?
C5A N7A 1.386(10) . ?
C5A C6A 1.400(11) . ?
C6A O6A 1.269(9) . ?
N7A C8A 1.318(10) . ?
C8A N9A 1.333(10) . ?
C8A H3 0.93 . ?
N9A C9A 1.497(11) . ?
C9A H4 0.96 . ?
C9A H5 0.96 . ?
C9A H6 0.96 . ?
N1B C2B 1.330(11) . ?
N1B C6B 1.381(10) . ?
N1B H7 0.86 . ?
C2B N3B 1.318(12) . ?
C2B H8 0.93 . ?
N3B C4B 1.356(11) . ?
C4B N9B 1.355(11) . ?
C4B C5B 1.377(11) . ?
C5B N7B 1.366(10) . ?
C5B C6B 1.407(11) . ?
C6B O6B 1.265(9) . ?
N7B C8B 1.336(10) . ?
C8B N9B 1.346(11) . ?
C8B H9 0.93 . ?
N9B C9B 1.500(11) . ?
C9B H10 0.96 . ?
C9B H11 0.96 . ?
C9B H12 0.96 . ?
N1C C2C 1.334(11) . ?
N1C C6C 1.389(10) . ?
N1C H13 0.86 . ?
C2C N3C 1.292(11) . ?
C2C H14 0.93 . ?
N3C C4C 1.361(10) . ?
C4C N9C 1.371(11) . ?
C4C C5C 1.375(11) . ?
C5C N7C 1.379(10) . ?
C5C C6C 1.409(11) . ?
C6C O6C 1.261(9) . ?
N7C C8C 1.319(10) . ?
C8C N9C 1.367(10) . ?
C8C H15 0.93 . ?
N9C C9C 1.471(11) . ?
C9C H16 0.96 . ?
C9C H17 0.96 . ?
C9C H18 0.96 . ?
N1 C2 1.361(10) . ?
N1 C6 1.369(9) . ?
N1 H19 0.86 . ?
C2 N3 1.292(10) . ?
C2 H20 0.93 . ?
N3 C4 1.353(10) . ?
C4 C5 1.370(10) . ?
C4 N9 1.373(10) . ?
C5 N7 1.360(9) . ?
C5 C6 1.402(11) . ?
C6 O6 1.280(9) . ?
N7 C8 1.334(10) . ?
C8 N9 1.366(10) . ?
C8 H21 0.93 . ?
N9 C9 1.476(11) . ?
C9 H22 0.96 . ?
C9 H23 0.96 . ?
C9 H24 0.96 . ?
Cl1 O11 1.417(7) . ?
Cl1 O12 1.423(6) . ?
Cl1 O13 1.427(6) . ?
Cl1 O14 1.435(8) . ?
Cl2 O22 1.291(11) . ?
Cl2 O23 1.331(10) . ?
Cl2 O21 1.342(13) . ?
Cl2 O24 1.417(12) . ?
O1N N1N 1.253(9) . ?
Cl4 O42 1.307(13) . ?
Cl4 O44 1.312(16) . ?
Cl4 O41 1.354(12) . ?
Cl4 O43 1.447(15) . ?
N1N O2N 1.213(10) . ?
N1N O3N 1.225(12) . ?
O6N N2N 1.116(11) . ?
O6N O4N 1.36(2) . ?
O5N N2N 1.063(12) . ?
O5N O4N 1.22(3) . ?
O4N N2N 0.90(2) . ?
